data_4105984
loop_
_publ_author_name
'Biao Zhou'
'Akiko Kobayashi'
'Heng-Bo Cui'
'La-Sheng Long'
'Hiroki Fujimori'
'Hayao Kobayashi'

_publ_section_title
;
 Anomalous Dielectric Behavior and Thermal Motion of Water Molecules
 Confined in Channels of Porous Coordination Polymer Crystals
;
_journal_name_full 'Journal of the American Chemical Society'
_journal_page_first 5736
_journal_page_last 5739
_journal_paper_doi 10.1021/ja200978u
_journal_volume 133
_journal_year 2011
_chemical_formula_moiety 'C24 H48 Cu3 N6 Nd2 O33 '
_chemical_formula_sum 'C24 H48 Cu3 N6 Nd2 O33'
_chemical_formula_weight 1427.78
_space_group_IT_number 165
_symmetry_cell_setting trigonal
_symmetry_Int_Tables_number 165
_symmetry_space_group_name_Hall '-P 3 2"c'
_symmetry_space_group_name_H-M 'P -3 c 1'
_cell_angle_alpha 90.0000
_cell_angle_beta 90.0000
_cell_angle_gamma 120.0000
_cell_formula_units_Z 2
_cell_length_a 13.4567(16)
_cell_length_b 13.4567(16)
_cell_length_c 14.6982(19)
_cell_measurement_reflns_used 7725
_cell_measurement_temperature 273.1
_cell_measurement_theta_max 27.5
_cell_measurement_theta_min 3.3
_cell_volume 2305.0(5)
_computing_cell_refinement CrystalClear
_computing_data_collection CrystalClear
_computing_data_reduction CrystalStructure
_computing_publication_material 'CrystalStructure 3.8'
_computing_structure_refinement SHELXL
_computing_structure_solution SIR92
_diffrn_ambient_pressure 100
_diffrn_ambient_temperature 273
_diffrn_detector_area_resol_mean 7.31
_diffrn_measured_fraction_theta_full 1.000
_diffrn_measured_fraction_theta_max 1.000
_diffrn_measurement_device_type 'Rigaku Mercury'
_diffrn_measurement_method \w
_diffrn_radiation_type 'Mo K\a'
_diffrn_radiation_wavelength 0.71070
_diffrn_reflns_av_R_equivalents 0.034
_diffrn_reflns_limit_h_max 17
_diffrn_reflns_limit_h_min -17
_diffrn_reflns_limit_k_max 17
_diffrn_reflns_limit_k_min -17
_diffrn_reflns_limit_l_max 19
_diffrn_reflns_limit_l_min -18
_diffrn_reflns_number 34790
_diffrn_reflns_theta_full 27.46
_diffrn_reflns_theta_max 27.46
_diffrn_reflns_theta_min 3
_exptl_absorpt_coefficient_mu 3.681
_exptl_absorpt_correction_T_max 0.479
_exptl_absorpt_correction_T_min 0.338
_exptl_absorpt_correction_type multi-scan
_exptl_absorpt_process_details 'Jacobson, R. (1998) Private communication'
_exptl_crystal_colour blue
_exptl_crystal_density_diffrn 2.057
_exptl_crystal_description block
_exptl_crystal_F_000 1410.00
_exptl_crystal_size_max 0.20
_exptl_crystal_size_mid 0.20
_exptl_crystal_size_min 0.20
_refine_diff_density_max 2.10
_refine_diff_density_min -0.80
_refine_ls_extinction_method none
_refine_ls_goodness_of_fit_ref 1.163
_refine_ls_hydrogen_treatment refall
_refine_ls_number_parameters 106
_refine_ls_number_reflns 1752
_refine_ls_R_factor_gt 0.0375
_refine_ls_shift/su_max 0.0000
_refine_ls_structure_factor_coef Fsqd
_refine_ls_weighting_details 'w = 1/[\s^2^(Fo^2^)+(0.0606P)^2^+7.3850P] where P=(Fo^2^+2Fc^2^)/3'
_refine_ls_weighting_scheme calc
_refine_ls_wR_factor_ref 0.1122
_reflns_number_gt 1559
_reflns_number_total 1752
_reflns_threshold_expression F^2^>2.0\s(F^2^)
_cod_data_source_file ja200978u_si_003.cif
_cod_data_source_block '__20100514-Nd-00B-F'
_cod_original_formula_sum 'C24 H48 Cu3 N6 Nd2 O33 '
_cod_database_code 4105984

loop_
_symmetry_equiv_pos_site_id
_symmetry_equiv_pos_as_xyz
1 +X,+Y,+Z
2 -Y,+X-Y,+Z
3 -X+Y,-X,+Z
4 -X+Y,+Y,1/2+Z
5 +X,+X-Y,1/2+Z
6 -Y,-X,1/2+Z
7 -X,-Y,-Z
8 +Y,-X+Y,-Z
9 +X-Y,+X,-Z
10 +X-Y,-Y,1/2-Z
11 -X,-X+Y,1/2-Z
12 +Y,+X,1/2-Z

loop_
_atom_site_label
_atom_site_type_symbol
_atom_site_fract_x
_atom_site_fract_y
_atom_site_fract_z
_atom_site_U_iso_or_equiv
_atom_site_adp_type
_atom_site_occupancy
_atom_site_symmetry_multiplicity
_atom_site_calc_flag
_atom_site_refinement_flags
Nd(1) Nd 0.6667 0.3333 0.33178(2) 0.01464(15) Uani 1.00 3 d S
Cu(2) Cu 0.5000 0.0000 0.5000 0.0208(2) Uani 1.00 2 d S
O(1) O 0.5489(2) 0.1855(2) 0.4435(2) 0.0335(7) Uani 1.00 1 d .
O(2) O 0.4409(3) 0.2427(3) 0.3750(2) 0.0342(7) Uani 1.00 1 d .
O(3) O 0.5975(3) 0.0731(2) 0.6064(2) 0.0354(7) Uani 1.00 1 d .
O(4) O 0.6147(3) 0.1796(3) 0.7262(2) 0.0405(8) Uani 1.00 1 d .
O(5) O 0.2802(9) 0.0000 0.2500 0.162(5) Uani 1.00 2 d S
O(6) O 0.173(2) 0.1621(13) 0.3352(10) 0.46(2) Uani 1.00 1 d .
N(1) N 0.3899(3) 0.0409(2) 0.5581(2) 0.0250(7) Uani 1.00 1 d .
C(1) C 0.4538(3) 0.1821(3) 0.4325(2) 0.0250(8) Uani 1.00 1 d .
C(2) C 0.3526(3) 0.0974(3) 0.4904(3) 0.0304(9) Uani 1.00 1 d .
C(3) C 0.4471(4) 0.1135(4) 0.6383(3) 0.0355(10) Uani 1.00 1 d .
C(4) C 0.5617(3) 0.1232(4) 0.6585(2) 0.0236(8) Uani 1.00 1 d .
H(1) H 0.3272 -0.0249 0.5772 0.030 Uiso 1.00 1 c R
H(2) H 0.3197 0.1376 0.5218 0.037 Uiso 1.00 1 c R
H(3) H 0.2939 0.0397 0.4515 0.037 Uiso 1.00 1 c R
H(4) H 0.3975 0.0813 0.6909 0.043 Uiso 1.00 1 c R
H(5) H 0.4582 0.1896 0.6279 0.043 Uiso 1.00 1 c R

loop_
_atom_site_aniso_label
_atom_site_aniso_U_11
_atom_site_aniso_U_22
_atom_site_aniso_U_33
_atom_site_aniso_U_12
_atom_site_aniso_U_13
_atom_site_aniso_U_23
Nd(1) 0.01660(18) 0.01660(18) 0.0107(2) 0.00830(9) 0.0000 0.0000
Cu(2) 0.0265(3) 0.0194(3) 0.0185(3) 0.0129(2) -0.0050(2) -0.0072(2)
O(1) 0.0264(16) 0.0343(17) 0.0403(17) 0.0155(14) 0.0091(13) 0.0114(14)
O(2) 0.0367(19) 0.0379(17) 0.0289(16) 0.0192(15) 0.0019(14) 0.0063(14)
O(3) 0.0425(19) 0.0375(18) 0.0316(15) 0.0238(15) -0.0088(14) -0.0126(13)
O(4) 0.049(2) 0.041(2) 0.0294(16) 0.0213(18) -0.0110(15) -0.0194(15)
O(5) 0.143(6) 0.262(17) 0.121(8) 0.131(8) -0.020(5) -0.039(10)
O(6) 0.63(3) 0.152(13) 0.211(15) -0.107(18) -0.16(2) 0.010(11)
N(1) 0.0254(17) 0.0197(16) 0.0242(15) 0.0069(14) 0.0019(13) -0.0006(13)
C(1) 0.027(2) 0.0193(18) 0.0275(19) 0.0110(16) 0.0016(16) -0.0023(15)
C(2) 0.025(2) 0.033(2) 0.034(2) 0.0155(19) 0.0051(17) 0.0039(18)
C(3) 0.037(2) 0.044(2) 0.025(2) 0.019(2) 0.0004(18) -0.0075(19)
C(4) 0.028(2) 0.022(2) 0.0190(19) 0.0108(16) -0.0012(14) -0.0044(16)

loop_
_atom_type_symbol
_atom_type_description
_atom_type_scat_dispersion_real
_atom_type_scat_dispersion_imag
_atom_type_scat_source
C C 0.003 0.002
;
International Tables for Crystallography
(1992, Vol. C, Tables 4.2.6.8 and 6.1.1.4)
;
H H 0.000 0.000
;
International Tables for Crystallography
(1992, Vol. C, Table 6.1.1.4)
;
Cu Cu 0.320 1.265
;
International Tables for Crystallography
(1992, Vol. C, Tables 4.2.6.8 and 6.1.1.4)
;
N N 0.006 0.003
;
International Tables for Crystallography
(1992, Vol. C, Tables 4.2.6.8 and 6.1.1.4)
;
Nd Nd -0.194 3.018
;
International Tables for Crystallography
(1992, Vol. C, Tables 4.2.6.8 and 6.1.1.4)
;
O O 0.011 0.006
;
International Tables for Crystallography
(1992, Vol. C, Tables 4.2.6.8 and 6.1.1.4)
;

loop_
_geom_angle_atom_site_label_1
_geom_angle_atom_site_label_2
_geom_angle_atom_site_label_3
_geom_angle
_geom_angle_publ_flag
_geom_angle_site_symmetry_1
_geom_angle_site_symmetry_3
O(1) Nd(1) O(1) 80.08(10) yes . 2_655
O(1) Nd(1) O(1) 80.06(11) yes . 3_665
O(1) Nd(1) O(2) 49.98(13) yes . .
O(1) Nd(1) O(2) 68.01(12) yes . 2_655
O(1) Nd(1) O(2) 123.31(10) yes . 3_665
O(1) Nd(1) O(4) 82.79(10) yes . 4_654
O(1) Nd(1) O(4) 130.01(13) yes . 5_554
O(1) Nd(1) O(4) 141.71(16) yes . 6_664
O(1) Nd(1) O(1) 80.06(13) yes 2_655 3_665
O(1) Nd(1) O(2) 123.32(10) yes 2_655 .
O(1) Nd(1) O(2) 50.00(11) yes 2_655 2_655
O(1) Nd(1) O(2) 68.00(12) yes 2_655 3_665
O(1) Nd(1) O(4) 130.07(16) yes 2_655 4_654
O(1) Nd(1) O(4) 141.66(10) yes 2_655 5_554
O(1) Nd(1) O(4) 82.80(12) yes 2_655 6_664
O(1) Nd(1) O(2) 67.98(10) yes 3_665 .
O(1) Nd(1) O(2) 123.33(11) yes 3_665 2_655
O(1) Nd(1) O(2) 49.98(10) yes 3_665 3_665
O(1) Nd(1) O(4) 141.65(14) yes 3_665 4_654
O(1) Nd(1) O(4) 82.76(13) yes 3_665 5_554
O(1) Nd(1) O(4) 130.03(11) yes 3_665 6_664
O(2) Nd(1) O(2) 114.75(11) yes . 2_655
O(2) Nd(1) O(2) 114.71(13) yes . 3_665
O(2) Nd(1) O(4) 74.69(13) yes . 4_654
O(2) Nd(1) O(4) 80.05(13) yes . 5_554
O(2) Nd(1) O(4) 152.83(11) yes . 6_664
O(2) Nd(1) O(2) 114.75(12) yes 2_655 3_665
O(2) Nd(1) O(4) 80.09(14) yes 2_655 4_654
O(2) Nd(1) O(4) 152.85(13) yes 2_655 5_554
O(2) Nd(1) O(4) 74.72(14) yes 2_655 6_664
O(2) Nd(1) O(4) 152.83(11) yes 3_665 4_654
O(2) Nd(1) O(4) 74.68(12) yes 3_665 5_554
O(2) Nd(1) O(4) 80.07(12) yes 3_665 6_664
O(4) Nd(1) O(4) 82.51(14) yes 4_654 5_554
O(4) Nd(1) O(4) 82.53(12) yes 4_654 6_664
O(4) Nd(1) O(4) 82.51(15) yes 5_554 6_664
O(3) Cu(2) O(3) 180.0(2) yes . 7_656
O(3) Cu(2) N(1) 85.63(16) yes . .
O(3) Cu(2) N(1) 94.37(16) yes . 7_656
O(3) Cu(2) N(1) 94.37(16) yes 7_656 .
O(3) Cu(2) N(1) 85.63(16) yes 7_656 7_656
N(1) Cu(2) N(1) 180.00(18) yes . 7_656
Nd(1) O(1) C(1) 100.1(2) yes . .
Nd(1) O(2) C(1) 87.8(3) yes . .
Cu(2) O(3) C(4) 114.4(3) yes . .
Nd(1) O(4) C(4) 151.7(4) yes 4_655 .
Cu(2) N(1) C(2) 109.9(2) yes . .
Cu(2) N(1) C(3) 108.0(3) yes . .
C(2) N(1) C(3) 113.2(4) yes . .
O(1) C(1) O(2) 122.1(3) yes . .
O(1) C(1) C(2) 117.6(4) yes . .
O(2) C(1) C(2) 120.2(4) yes . .
N(1) C(2) C(1) 110.7(4) yes . .
N(1) C(3) C(4) 112.7(4) yes . .
O(3) C(4) O(4) 123.9(5) yes . .
O(3) C(4) C(3) 118.6(3) yes . .
O(4) C(4) C(3) 117.5(5) yes . .
Cu(2) N(1) H(1) 108.6 no . .
C(2) N(1) H(1) 108.6 no . .
C(3) N(1) H(1) 108.6 no . .
N(1) C(2) H(2) 109.5 no . .
N(1) C(2) H(3) 109.5 no . .
C(1) C(2) H(2) 109.5 no . .
C(1) C(2) H(3) 109.5 no . .
H(2) C(2) H(3) 108.1 no . .
N(1) C(3) H(4) 109.1 no . .
N(1) C(3) H(5) 109.1 no . .
C(4) C(3) H(4) 109.1 no . .
C(4) C(3) H(5) 109.1 no . .
H(4) C(3) H(5) 107.8 no . .

loop_
_geom_bond_atom_site_label_1
_geom_bond_atom_site_label_2
_geom_bond_distance
_geom_bond_publ_flag
_geom_bond_site_symmetry_2
Nd(1) O(1) 2.452(2) yes .
Nd(1) O(1) 2.452(3) yes 2_655
Nd(1) O(1) 2.453(3) yes 3_665
Nd(1) O(2) 2.723(3) yes .
Nd(1) O(2) 2.722(5) yes 2_655
Nd(1) O(2) 2.723(3) yes 3_665
Nd(1) O(4) 2.394(3) yes 4_654
Nd(1) O(4) 2.394(4) yes 5_554
Nd(1) O(4) 2.393(4) yes 6_664
Cu(2) O(3) 1.960(3) yes .
Cu(2) O(3) 1.960(3) yes 7_656
Cu(2) N(1) 2.010(4) yes .
Cu(2) N(1) 2.010(4) yes 7_656
O(1) C(1) 1.268(6) yes .
O(2) C(1) 1.246(6) yes .
O(3) C(4) 1.264(7) yes .
O(4) C(4) 1.238(5) yes .
N(1) C(2) 1.483(6) yes .
N(1) C(3) 1.479(5) yes .
C(1) C(2) 1.526(5) yes .
C(3) C(4) 1.511(8) yes .
N(1) H(1) 0.910 no .
C(2) H(2) 0.970 no .
C(2) H(3) 0.970 no .
C(3) H(4) 0.970 no .
C(3) H(5) 0.970 no .

loop_
_geom_contact_atom_site_label_1
_geom_contact_atom_site_label_2
_geom_contact_distance
_geom_contact_site_symmetry_2
O(2) O(5) 3.414(3) .
O(2) O(6) 3.26(3) .
O(2) N(1) 2.978(6) 9_556
O(3) O(5) 3.123(9) 4_655
O(4) O(2) 3.301(6) 5_555
O(4) O(5) 3.374(10) 4_655
O(5) O(2) 3.414(3) .
O(5) O(2) 3.414(4) 10_555
O(5) O(3) 3.123(8) 4_654
O(5) O(3) 3.123(9) 7_656
O(5) O(4) 3.374(10) 4_654
O(5) O(4) 3.374(10) 7_656
O(5) O(6) 3.40(3) .
O(5) O(6) 3.40(2) 10_555
O(5) C(1) 3.596(5) .
O(5) C(1) 3.596(5) 10_555
O(5) C(4) 3.551(10) 4_654
O(5) C(4) 3.551(11) 7_656
O(6) O(2) 3.26(3) .
O(6) O(5) 3.40(3) .
O(6) O(6) 2.52(2) 12_555
O(6) N(1) 3.196(15) 9_556
O(6) C(2) 3.395(16) 9_556
O(6) C(3) 3.353(16) 9_556
N(1) O(2) 2.978(4) 8_556
N(1) O(6) 3.20(3) 8_556
C(1) O(5) 3.596(5) .
C(2) O(6) 3.40(2) 8_556
C(3) O(6) 3.35(3) 8_556
C(4) O(5) 3.551(11) 4_655
O(2) H(1) 2.139 9_556
O(2) H(4) 3.404 9_556
O(5) H(3) 2.999 .
O(5) H(3) 2.999 10_555
O(6) H(1) 2.656 9_556
O(6) H(2) 3.492 .
O(6) H(2) 2.944 9_556
O(6) H(3) 3.314 .
O(6) H(3) 3.498 9_556
O(6) H(4) 3.417 5_554
O(6) H(4) 2.791 9_556
O(6) H(5) 3.563 9_556
N(1) H(2) 3.424 8_556
C(1) H(1) 2.895 9_556
C(2) H(1) 3.252 9_556
C(2) H(2) 3.416 8_556
C(3) H(4) 3.414 10_556
H(1) O(2) 2.139 8_556
H(1) O(6) 2.656 8_556
H(1) C(1) 2.895 8_556
H(1) C(2) 3.252 8_556
H(1) H(2) 2.775 8_556
H(1) H(3) 3.568 8_556
H(1) H(4) 3.479 10_556
H(2) O(6) 3.492 .
H(2) O(6) 2.944 8_556
H(2) N(1) 3.424 9_556
H(2) C(2) 3.416 9_556
H(2) H(1) 2.775 9_556
H(2) H(3) 2.685 9_556
H(3) O(5) 2.999 .
H(3) O(6) 3.314 .
H(3) O(6) 3.498 8_556
H(3) H(1) 3.568 9_556
H(3) H(2) 2.685 8_556
H(4) O(2) 3.036 5_555
H(4) O(2) 3.404 8_556
H(4) O(6) 3.417 5_555
H(4) O(6) 2.791 8_556
H(4) C(3) 3.414 10_556
H(4) H(1) 3.479 10_556
H(4) H(4) 2.570 10_556
H(5) O(6) 3.563 8_556

loop_
_geom_torsion_atom_site_label_1
_geom_torsion_atom_site_label_2
_geom_torsion_atom_site_label_3
_geom_torsion_atom_site_label_4
_geom_torsion
_geom_torsion_site_symmetry_1
_geom_torsion_site_symmetry_3
_geom_torsion_site_symmetry_4
O(1) Nd(1) O(1) C(1) 68.8(2) . 2_655 2_655
O(1) Nd(1) O(1) C(1) 150.3(2) 2_655 . .
O(1) Nd(1) O(1) C(1) 150.3(3) . 3_665 3_665
O(1) Nd(1) O(1) C(1) 68.8(2) 3_665 . .
O(1) Nd(1) O(2) C(1) 0.8(2) . . .
O(2) Nd(1) O(1) C(1) -0.8(2) . . .
O(1) Nd(1) O(2) C(1) -94.8(2) . 2_655 2_655
O(2) Nd(1) O(1) C(1) -159.0(2) 2_655 . .
O(1) Nd(1) O(2) C(1) -34.0(3) . 3_665 3_665
O(2) Nd(1) O(1) C(1) 95.1(2) 3_665 . .
O(1) Nd(1) O(4) C(4) -136.4(9) . 4_654 4_654
O(4) Nd(1) O(1) C(1) -76.8(2) 4_654 . .
O(1) Nd(1) O(4) C(4) -65.9(8) . 5_554 5_554
O(4) Nd(1) O(1) C(1) -2.9(3) 5_554 . .
O(1) Nd(1) O(4) C(4) 159.8(5) . 6_664 6_664
O(4) Nd(1) O(1) C(1) -145.0(2) 6_664 . .
O(1) Nd(1) O(1) C(1) 68.8(3) 2_655 3_665 3_665
O(1) Nd(1) O(1) C(1) 150.3(2) 3_665 2_655 2_655
O(1) Nd(1) O(2) C(1) -34.0(3) 2_655 . .
O(2) Nd(1) O(1) C(1) 95.1(2) . 2_655 2_655
O(1) Nd(1) O(2) C(1) 0.8(2) 2_655 2_655 2_655
O(2) Nd(1) O(1) C(1) -0.8(2) 2_655 2_655 2_655
O(1) Nd(1) O(2) C(1) -94.7(3) 2_655 3_665 3_665
O(2) Nd(1) O(1) C(1) -159.0(2) 3_665 2_655 2_655
O(1) Nd(1) O(4) C(4) -65.8(8) 2_655 4_654 4_654
O(4) Nd(1) O(1) C(1) -2.9(3) 4_654 2_655 2_655
O(1) Nd(1) O(4) C(4) 159.8(6) 2_655 5_554 5_554
O(4) Nd(1) O(1) C(1) -145.0(2) 5_554 2_655 2_655
O(1) Nd(1) O(4) C(4) -136.4(6) 2_655 6_664 6_664
O(4) Nd(1) O(1) C(1) -76.8(2) 6_664 2_655 2_655
O(1) Nd(1) O(2) C(1) -94.8(2) 3_665 . .
O(2) Nd(1) O(1) C(1) -159.0(3) . 3_665 3_665
O(1) Nd(1) O(2) C(1) -34.0(2) 3_665 2_655 2_655
O(2) Nd(1) O(1) C(1) 95.1(3) 2_655 3_665 3_665
O(1) Nd(1) O(2) C(1) 0.8(2) 3_665 3_665 3_665
O(2) Nd(1) O(1) C(1) -0.8(2) 3_665 3_665 3_665
O(1) Nd(1) O(4) C(4) 159.8(8) 3_665 4_654 4_654
O(4) Nd(1) O(1) C(1) -145.0(3) 4_654 3_665 3_665
O(1) Nd(1) O(4) C(4) -136.4(7) 3_665 5_554 5_554
O(4) Nd(1) O(1) C(1) -76.8(3) 5_554 3_665 3_665
O(1) Nd(1) O(4) C(4) -65.8(6) 3_665 6_664 6_664
O(4) Nd(1) O(1) C(1) -3.0(3) 6_664 3_665 3_665
O(2) Nd(1) O(2) C(1) -113.0(2) . 2_655 2_655
O(2) Nd(1) O(2) C(1) 23.0(2) 2_655 . .
O(2) Nd(1) O(2) C(1) 23.0(3) . 3_665 3_665
O(2) Nd(1) O(2) C(1) -113.0(2) 3_665 . .
O(2) Nd(1) O(4) C(4) 173.2(9) . 4_654 4_654
O(4) Nd(1) O(2) C(1) 94.2(2) 4_654 . .
O(2) Nd(1) O(4) C(4) -67.6(7) . 5_554 5_554
O(4) Nd(1) O(2) C(1) 179.1(2) 5_554 . .
O(2) Nd(1) O(4) C(4) 58.5(7) . 6_664 6_664
O(4) Nd(1) O(2) C(1) 128.2(3) 6_664 . .
O(2) Nd(1) O(2) C(1) -113.0(3) 2_655 3_665 3_665
O(2) Nd(1) O(2) C(1) 23.0(2) 3_665 2_655 2_655
O(2) Nd(1) O(4) C(4) -67.5(8) 2_655 4_654 4_654
O(4) Nd(1) O(2) C(1) 179.1(2) 4_654 2_655 2_655
O(2) Nd(1) O(4) C(4) 58.5(8) 2_655 5_554 5_554
O(4) Nd(1) O(2) C(1) 128.2(2) 5_554 2_655 2_655
O(2) Nd(1) O(4) C(4) 173.2(6) 2_655 6_664 6_664
O(4) Nd(1) O(2) C(1) 94.2(2) 6_664 2_655 2_655
O(2) Nd(1) O(4) C(4) 58.7(10) 3_665 4_654 4_654
O(4) Nd(1) O(2) C(1) 128.1(3) 4_654 3_665 3_665
O(2) Nd(1) O(4) C(4) 173.2(7) 3_665 5_554 5_554
O(4) Nd(1) O(2) C(1) 94.2(3) 5_554 3_665 3_665
O(2) Nd(1) O(4) C(4) -67.5(6) 3_665 6_664 6_664
O(4) Nd(1) O(2) C(1) 179.1(3) 6_664 3_665 3_665
O(4) Nd(1) O(4) C(4) 8.1(7) 4_654 5_554 5_554
O(4) Nd(1) O(4) C(4) 91.5(8) 5_554 4_654 4_654
O(4) Nd(1) O(4) C(4) 91.5(6) 4_654 6_664 6_664
O(4) Nd(1) O(4) C(4) 8.2(8) 6_664 4_654 4_654
O(4) Nd(1) O(4) C(4) 8.1(6) 5_554 6_664 6_664
O(4) Nd(1) O(4) C(4) 91.5(7) 6_664 5_554 5_554
O(3) Cu(2) N(1) C(2) 131.1(2) . . .
O(3) Cu(2) N(1) C(3) 7.2(2) . . .
N(1) Cu(2) O(3) C(4) -7.0(3) . . .
O(3) Cu(2) N(1) C(2) 48.9(2) . 7_656 7_656
O(3) Cu(2) N(1) C(3) 172.8(2) . 7_656 7_656
N(1) Cu(2) O(3) C(4) 173.0(3) 7_656 . .
O(3) Cu(2) N(1) C(2) -48.9(2) 7_656 . .
O(3) Cu(2) N(1) C(3) -172.8(2) 7_656 . .
N(1) Cu(2) O(3) C(4) -173.0(3) . 7_656 7_656
O(3) Cu(2) N(1) C(2) -131.1(2) 7_656 7_656 7_656
O(3) Cu(2) N(1) C(3) -7.2(2) 7_656 7_656 7_656
N(1) Cu(2) O(3) C(4) 7.0(3) 7_656 7_656 7_656
Nd(1) O(1) C(1) O(2) 1.5(4) . . .
Nd(1) O(1) C(1) C(2) 179.5(3) . . .
Nd(1) O(2) C(1) O(1) -1.3(4) . . .
Nd(1) O(2) C(1) C(2) -179.3(3) . . .
Cu(2) O(3) C(4) O(4) -175.8(3) . . .
Cu(2) O(3) C(4) C(3) 4.8(5) . . .
Nd(1) O(4) C(4) O(3) 149.3(5) 4_655 . .
Nd(1) O(4) C(4) C(3) -31.4(8) 4_655 . .
Cu(2) N(1) C(2) C(1) -41.6(3) . . .
Cu(2) N(1) C(3) C(4) -6.6(4) . . .
C(2) N(1) C(3) C(4) -128.5(4) . . .
C(3) N(1) C(2) C(1) 79.2(4) . . .
O(1) C(1) C(2) N(1) 5.8(5) . . .
O(2) C(1) C(2) N(1) -176.1(4) . . .
N(1) C(3) C(4) O(3) 1.5(5) . . .
N(1) C(3) C(4) O(4) -177.9(3) . . .
